data_7027210
loop_
_publ_author_name
'Noro, Shin-ichiro'
'Kondo, Mitsuru'
'Ishii, Tomohiko'
'Kitagawa, Susumu'
'Matsuzaka, Hiroyuki'

_publ_section_title
;
 Syntheses and crystal structures of iron co-ordination polymers with
 4,4&#x2032;-bipyridine (4,4&#x2032;-bpy) and 4,4&#x2032;-azopyridine
 (azpy). Two-dimensional networks supported by hydrogen bonding,
 {[Fe(azpy)(NCS)2(MeOH)2]&#x00B7;azpy}n and
 {[Fe(4,4&#x2032;-bpy)(NCS)2(H2O)2]&#x00B7;4,4&#x2032;-bpy}n
;
_journal_issue 10
_journal_name_full 'Journal of the Chemical Society, Dalton Transactions'
_journal_page_first 1569
_journal_paper_doi 10.1039/a809523j
_journal_year 1999
_chemical_formula_sum 'C22 H20 Fe N6 O2 S2'
_chemical_formula_weight 520.41
_space_group_IT_number 2
_symmetry_cell_setting triclinic
_symmetry_Int_Tables_number 2
_symmetry_space_group_name_Hall '-P 1'
_symmetry_space_group_name_H-M 'P -1'
_audit_creation_date 'Tue Dec 16 16:03:18 1997'
_audit_creation_method 'from TEXRAY.INF file'
_cell_angle_alpha 104.318(9)
_cell_angle_beta 96.65(1)
_cell_angle_gamma 107.454(10)
_cell_formula_units_Z 1
_cell_length_a 9.017(1)
_cell_length_b 10.222(1)
_cell_length_c 7.489(1)
_cell_measurement_reflns_used 0
_cell_measurement_temperature 288.2
_cell_measurement_theta_max 51.0
_cell_measurement_theta_min 6.0
_cell_volume 624.42(14)
_computing_cell_refinement 'MSC/AFC Diffractometer Control'
_computing_data_collection 'MSC/AFC Diffractometer Control'
_computing_data_reduction teXsan
_computing_publication_material teXsan
_computing_structure_refinement teXsan
_diffrn_ambient_temperature 288.2
_diffrn_measurement_device 'Rigaku RAXISIV'
_diffrn_orient_matrix_UB_11 0.00000
_diffrn_orient_matrix_UB_12 0.00000
_diffrn_orient_matrix_UB_13 0.00000
_diffrn_orient_matrix_UB_21 0.00000
_diffrn_orient_matrix_UB_22 0.00000
_diffrn_orient_matrix_UB_23 0.00000
_diffrn_orient_matrix_UB_31 0.00000
_diffrn_orient_matrix_UB_32 0.00000
_diffrn_orient_matrix_UB_33 0.00000
_diffrn_radiation_detector 'Imaging Plate'
_diffrn_radiation_monochromator graphite
_diffrn_radiation_source 'Rigaku rotating anode'
_diffrn_radiation_type 'Mo K\a'
_diffrn_radiation_wavelength 0.7107
_diffrn_reflns_av_R_equivalents 0.00
_diffrn_reflns_av_sigmaI/netI 0.084
_diffrn_reflns_limit_h_max 10
_diffrn_reflns_limit_h_min 0
_diffrn_reflns_limit_k_max 11
_diffrn_reflns_limit_k_min -12
_diffrn_reflns_limit_l_max 8
_diffrn_reflns_limit_l_min -9
_diffrn_reflns_number 1962
_diffrn_reflns_reduction_process 'Lp corrections applied'
_diffrn_reflns_theta_max 50.5
_diffrn_reflns_theta_min 6.00
_exptl_absorpt_coefficient_mu 0.800
_exptl_absorpt_correction_type none
_exptl_crystal_colour red
_exptl_crystal_density_diffrn 1.384
_exptl_crystal_density_meas ?
_exptl_crystal_description plate
_exptl_crystal_F_000 268.00
_exptl_crystal_size_max 0.5
_exptl_crystal_size_mid 0.250
_exptl_crystal_size_min 0.250
_refine_diff_density_max 0.59
_refine_diff_density_min -0.55
_refine_ls_extinction_coef 0.132(3)
_refine_ls_extinction_method 'Zachariasen(1967) type 2 Gaussian'
_refine_ls_goodness_of_fit_obs 2.036
_refine_ls_hydrogen_treatment noref
_refine_ls_matrix_type full
_refine_ls_number_constraints 0
_refine_ls_number_parameters 152
_refine_ls_number_reflns 1580
_refine_ls_number_restraints 0
_refine_ls_R_factor_obs 0.0467
_refine_ls_shift/esd_max 0.0040
_refine_ls_shift/esd_mean 0.0000
_refine_ls_structure_factor_coef F
_refine_ls_weighting_details 'w = 1/[\s^2^(Fo) + 0.00002|Fo|^2^]'
_refine_ls_weighting_scheme calc
_refine_ls_wR_factor_obs 0.0541
_reflns_number_observed 1580
_reflns_number_total 1962
_reflns_observed_criterion >3.0sigma(I)
_cod_data_source_file 809523jsup1.cif
_cod_data_source_block Febpy
_cod_depositor_comments
;
The following automatic conversions were performed:

'_exptl_crystal_density_meas' value 'not measured' was changed to '?'
- the value is perceived as not measured.

Automatic conversion script
Id: cif_fix_values 3008 2015-01-20 13:52:24Z robertas 

The following automatic conversions were performed:

'_refine_ls_weighting_scheme' value 'w = 1/[\s^2^(Fo) +
0.00002|Fo|^2^]' was changed to 'calc'. New tag
'_refine_ls_weighting_details' was created. The value of the new tag
was set to 'w = 1/[\s^2^(Fo) + 0.00002|Fo|^2^]'.

Automatic conversion script
Id: cif_fix_values 3143 2015-03-26 13:38:13Z robertas 
;
_cod_original_cell_volume 624.5(2)
_cod_original_sg_symbol_H-M 'P -1       '
_cod_original_formula_sum 'C22 H20 Fe N6 O2 S2 '
_cod_database_code 7027210

loop_
_symmetry_equiv_pos_as_xyz
'   +x,   +y,   +z'
'   -x,   -y,   -z'

loop_
_atom_site_aniso_label
_atom_site_aniso_U_11
_atom_site_aniso_U_22
_atom_site_aniso_U_33
_atom_site_aniso_U_12
_atom_site_aniso_U_13
_atom_site_aniso_U_23
Fe(1) 0.0368(5) 0.0254(3) 0.0381(4) 0.0079(3) -0.0068(3) 0.0064(3)
S(1) 0.154(1) 0.1008(7) 0.0554(7) 0.0907(7) 0.0184(7) 0.0365(5)
O(1) 0.049(2) 0.045(1) 0.048(1) 0.023(1) 0.002(1) 0.010(1)
N(1) 0.036(2) 0.032(1) 0.040(2) 0.008(1) -0.004(1) 0.006(1)
N(2) 0.053(2) 0.041(2) 0.049(2) 0.014(2) -0.006(2) 0.016(1)
N(3) 0.077(3) 0.078(2) 0.074(2) 0.054(2) 0.027(2) 0.037(2)
C(1) 0.032(2) 0.030(2) 0.049(2) 0.009(2) -0.007(2) 0.004(1)
C(2) 0.039(2) 0.030(2) 0.046(2) 0.011(2) 0.001(2) 0.003(1)
C(3) 0.032(2) 0.029(1) 0.029(2) 0.006(1) 0.000(2) 0.004(1)
C(4) 0.043(2) 0.036(2) 0.045(2) 0.012(2) -0.011(2) 0.009(2)
C(5) 0.044(3) 0.026(2) 0.054(2) 0.006(2) -0.011(2) 0.006(1)
C(6) 0.051(3) 0.040(2) 0.041(2) 0.019(2) 0.005(2) 0.010(2)
C(7) 0.074(4) 0.062(2) 0.076(3) 0.035(2) 0.016(3) 0.025(2)
C(8) 0.058(3) 0.058(2) 0.064(3) 0.030(2) 0.006(2) 0.021(2)
C(9) 0.049(3) 0.059(2) 0.049(2) 0.033(2) 0.022(2) 0.031(2)
C(10) 0.047(3) 0.065(2) 0.075(3) 0.029(2) 0.012(2) 0.028(2)
C(11) 0.059(3) 0.084(3) 0.091(3) 0.039(2) 0.011(3) 0.040(2)

loop_
_atom_site_label
_atom_site_fract_x
_atom_site_fract_y
_atom_site_fract_z
_atom_site_U_iso_or_equiv
_atom_site_thermal_displace_type
_atom_site_calc_flag
_atom_site_occupancy
_atom_site_refinement_flags
Fe1 0.0000 0.0000 0.0000 0.0359(2) Uani d 0.50 S
S1 0.1189(2) -0.2617(1) 0.4319(2) 0.0901(5) Uani d 1.00 .
O1 0.1768(3) -0.0582(2) -0.1348(3) 0.0471(7) Uani d 1.00 .
N1 0.1879(4) 0.1889(3) 0.2038(4) 0.0386(8) Uani d 1.00 .
N2 0.0247(4) -0.1245(3) 0.1849(4) 0.0488(9) Uani d 1.00 .
N3 0.6905(5) 0.2478(4) 0.0492(5) 0.066(1) Uani d 1.00 .
C1 0.1805(5) 0.3198(3) 0.2277(5) 0.0405(10) Uani d 1.00 .
C2 0.2978(5) 0.4433(3) 0.3445(5) 0.0412(10) Uani d 1.00 .
C3 0.4339(4) 0.4344(3) 0.4396(4) 0.0322(9) Uani d 1.00 .
C4 0.4408(5) 0.2968(3) 0.4155(5) 0.044(1) Uani d 1.00 .
C5 0.3166(5) 0.1790(3) 0.2987(5) 0.046(1) Uani d 1.00 .
C6 0.0656(5) -0.1789(4) 0.2881(5) 0.044(1) Uani d 1.00 .
C7 0.5469(6) 0.2073(4) -0.0562(7) 0.067(1) Uani d 1.00 .
C8 0.4668(6) 0.3005(4) -0.0788(6) 0.058(1) Uani d 1.00 .
C9 0.5402(5) 0.4471(4) 0.0090(5) 0.046(1) Uani d 1.00 .
C10 0.6921(6) 0.4912(4) 0.1208(6) 0.059(1) Uani d 1.00 .
C11 0.7604(6) 0.3887(5) 0.1354(7) 0.072(2) Uani d 1.00 .
H1 0.0856 0.3290 0.1597 0.0456 Uiso calc 1.00 .
H2 0.2857 0.5370 0.3576 0.0459 Uiso calc 1.00 .
H3 0.5327 0.2836 0.4825 0.0494 Uiso calc 1.00 .
H4 0.3218 0.0836 0.2848 0.0507 Uiso calc 1.00 .
H5 0.4918 0.1039 -0.1217 0.0748 Uiso calc 1.00 .
H6 0.3570 0.2611 -0.1588 0.0663 Uiso calc 1.00 .
H7 0.7495 0.5934 0.1871 0.0719 Uiso calc 1.00 .
H8 0.8699 0.4227 0.2115 0.0845 Uiso calc 1.00 .
H9 0.2254 -0.1199 -0.1009 0.0709 Uiso calc 1.00 .
H10 0.1388 -0.0924 -0.2669 0.0709 Uiso calc 1.00 .

loop_
_atom_type_symbol
_atom_type_oxidation_number
_atom_type_number_in_cell
_atom_type_scat_dispersion_real
_atom_type_scat_dispersion_imag
_atom_type_scat_source
C 0 22 0.003 0.002
;International Tables for Crystallography
(1992, Vol. C, Tables 4.2.6.8 and 6.1.1.1)
;
H 0 20 0.000 0.000
;International Tables for Crystallography
(1992, Vol. C, Table 6.1.1.2)
;
N 0 6 0.006 0.003
;International Tables for Crystallography
(1992, Vol. C, Tables 4.2.6.8 and 6.1.1.1)
;
S 0 2 0.125 0.123
;International Tables for Crystallography
(1992, Vol. C, Tables 4.2.6.8 and 6.1.1.1)
;
Fe 0 1 0.346 0.844
;International Tables for Crystallography
(1992, Vol. C, Tables 4.2.6.8 and 6.1.1.1)
;
O 0 2 0.011 0.006
;International Tables for Crystallography
(1992, Vol. C, Tables 4.2.6.8 and 6.1.1.1)
;

loop_
_geom_angle_atom_site_label_1
_geom_angle_atom_site_label_2
_geom_angle_atom_site_label_3
_geom_angle
_geom_angle_site_symmetry_1
_geom_angle_site_symmetry_2
_geom_angle_site_symmetry_3
_geom_angle_publ_flag
O(1) Fe(1) O(1) 180.0 1_555 1_555 2_555 yes
O(1) Fe(1) N(1) 89.9(1) 1_555 1_555 1_555 yes
O(1) Fe(1) N(1) 90.1(1) 1_555 1_555 2_555 yes
O(1) Fe(1) N(2) 89.8(1) 1_555 1_555 1_555 yes
O(1) Fe(1) N(2) 90.2(1) 1_555 1_555 2_555 yes
O(1) Fe(1) N(1) 90.1(1) 2_555 1_555 1_555 yes
O(1) Fe(1) N(1) 89.9(1) 2_555 1_555 2_555 yes
O(1) Fe(1) N(2) 90.2(1) 2_555 1_555 1_555 yes
O(1) Fe(1) N(2) 89.8(1) 2_555 1_555 2_555 yes
N(1) Fe(1) N(1) 180.0 1_555 1_555 2_555 yes
N(1) Fe(1) N(2) 89.3(1) 1_555 1_555 1_555 yes
N(1) Fe(1) N(2) 90.7(1) 1_555 1_555 2_555 yes
N(1) Fe(1) N(2) 90.7(1) 2_555 1_555 1_555 yes
N(1) Fe(1) N(2) 89.3(1) 2_555 1_555 2_555 yes
N(2) Fe(1) N(2) 180.0 1_555 1_555 2_555 yes
Fe(1) O(1) H(9) 122.9(2) 1_555 1_555 1_555 no
Fe(1) O(1) H(10) 109.5(2) 1_555 1_555 1_555 no
H(9) O(1) H(10) 107.9(3) 1_555 1_555 1_555 no
Fe(1) N(1) C(1) 120.4(2) 1_555 1_555 1_555 yes
Fe(1) N(1) C(2) 149.2(2) 1_555 1_555 1_555 yes
Fe(1) N(1) C(4) 151.2(2) 1_555 1_555 1_555 yes
Fe(1) N(1) C(5) 122.5(2) 1_555 1_555 1_555 yes
Fe(1) N(1) H(1) 94.6(1) 1_555 1_555 1_555 no
Fe(1) N(1) H(4) 96.9(1) 1_555 1_555 1_555 no
C(1) N(1) C(2) 28.9(2) 1_555 1_555 1_555 yes
C(1) N(1) C(4) 88.1(2) 1_555 1_555 1_555 yes
C(1) N(1) C(5) 116.9(3) 1_555 1_555 1_555 yes
C(1) N(1) H(1) 25.9(2) 1_555 1_555 1_555 no
C(1) N(1) H(4) 142.7(2) 1_555 1_555 1_555 no
C(2) N(1) C(4) 59.2(1) 1_555 1_555 1_555 yes
C(2) N(1) C(5) 88.1(2) 1_555 1_555 1_555 yes
C(2) N(1) H(1) 54.8(1) 1_555 1_555 1_555 no
C(2) N(1) H(4) 113.8(2) 1_555 1_555 1_555 no
C(4) N(1) C(5) 28.9(2) 1_555 1_555 1_555 yes
C(4) N(1) H(1) 114.0(1) 1_555 1_555 1_555 no
C(4) N(1) H(4) 54.6(1) 1_555 1_555 1_555 no
C(5) N(1) H(1) 142.8(2) 1_555 1_555 1_555 no
C(5) N(1) H(4) 25.8(2) 1_555 1_555 1_555 no
H(1) N(1) H(4) 168.6(1) 1_555 1_555 1_555 no
Fe(1) N(2) C(6) 168.0(3) 1_555 1_555 1_555 yes
C(7) N(3) C(8) 28.6(2) 1_555 1_555 1_555 yes
C(7) N(3) C(11) 116.2(4) 1_555 1_555 1_555 yes
C(7) N(3) H(5) 25.9(2) 1_555 1_555 1_555 no
C(7) N(3) H(8) 142.1(3) 1_555 1_555 1_555 no
C(7) N(3) H(9) 121.7(3) 1_555 1_555 2_655 no
C(8) N(3) C(11) 87.7(3) 1_555 1_555 1_555 yes
C(8) N(3) H(5) 54.5(1) 1_555 1_555 1_555 no
C(8) N(3) H(8) 113.6(2) 1_555 1_555 1_555 no
C(8) N(3) H(9) 149.7(2) 1_555 1_555 2_655 no
C(11) N(3) H(5) 142.1(4) 1_555 1_555 1_555 no
C(11) N(3) H(8) 25.9(2) 1_555 1_555 1_555 no
C(11) N(3) H(9) 121.4(3) 1_555 1_555 2_655 no
H(5) N(3) H(8) 168.0(2) 1_555 1_555 1_555 no
H(5) N(3) H(9) 96.1(2) 1_555 1_555 2_655 no
H(8) N(3) H(9) 95.9(2) 1_555 1_555 2_655 no
N(1) C(1) C(2) 123.5(4) 1_555 1_555 1_555 yes
N(1) C(1) C(3) 93.5(2) 1_555 1_555 1_555 yes
N(1) C(1) C(5) 31.6(2) 1_555 1_555 1_555 yes
N(1) C(1) H(1) 118.0(3) 1_555 1_555 1_555 no
N(1) C(1) H(2) 147.8(3) 1_555 1_555 1_555 no
C(2) C(1) C(3) 30.1(2) 1_555 1_555 1_555 yes
C(2) C(1) C(5) 91.9(3) 1_555 1_555 1_555 yes
C(2) C(1) H(1) 118.4(4) 1_555 1_555 1_555 no
C(2) C(1) H(2) 24.3(2) 1_555 1_555 1_555 no
C(3) C(1) C(5) 61.9(1) 1_555 1_555 1_555 yes
C(3) C(1) H(1) 148.5(3) 1_555 1_555 1_555 no
C(3) C(1) H(2) 54.3(1) 1_555 1_555 1_555 no
C(5) C(1) H(1) 149.6(3) 1_555 1_555 1_555 no
C(5) C(1) H(2) 116.2(2) 1_555 1_555 1_555 no
H(1) C(1) H(2) 94.1(2) 1_555 1_555 1_555 no
N(1) C(2) C(1) 27.6(2) 1_555 1_555 1_555 yes
N(1) C(2) C(3) 92.3(2) 1_555 1_555 1_555 yes
N(1) C(2) C(4) 60.4(1) 1_555 1_555 1_555 yes
N(1) C(2) H(1) 52.6(1) 1_555 1_555 1_555 no
N(1) C(2) H(2) 147.7(3) 1_555 1_555 1_555 no
C(1) C(2) C(3) 119.9(3) 1_555 1_555 1_555 yes
C(1) C(2) C(4) 88.0(3) 1_555 1_555 1_555 yes
C(1) C(2) H(1) 25.1(2) 1_555 1_555 1_555 no
C(1) C(2) H(2) 120.1(4) 1_555 1_555 1_555 no
C(3) C(2) C(4) 31.9(2) 1_555 1_555 1_555 yes
C(3) C(2) H(1) 144.9(3) 1_555 1_555 1_555 no
C(3) C(2) H(2) 120.0(3) 1_555 1_555 1_555 no
C(4) C(2) H(1) 113.1(2) 1_555 1_555 1_555 no
C(4) C(2) H(2) 151.9(3) 1_555 1_555 1_555 no
H(1) C(2) H(2) 95.0(3) 1_555 1_555 1_555 no
C(1) C(3) C(2) 30.0(2) 1_555 1_555 1_555 yes
C(1) C(3) C(3) 151.5(4) 1_555 1_555 2_666 yes
C(1) C(3) C(4) 86.4(2) 1_555 1_555 1_555 yes
C(1) C(3) H(2) 54.4(1) 1_555 1_555 1_555 no
C(1) C(3) H(3) 110.6(1) 1_555 1_555 1_555 no
C(2) C(3) C(3) 121.6(4) 1_555 1_555 2_666 yes
C(2) C(3) C(4) 116.4(3) 1_555 1_555 1_555 yes
C(2) C(3) H(2) 24.3(2) 1_555 1_555 1_555 no
C(2) C(3) H(3) 140.6(2) 1_555 1_555 1_555 no
C(3) C(3) C(4) 122.0(4) 2_666 1_555 1_555 yes
C(3) C(3) H(2) 97.2(3) 2_666 1_555 1_555 no
C(3) C(3) H(3) 97.8(3) 2_666 1_555 1_555 no
C(4) C(3) H(2) 140.7(2) 1_555 1_555 1_555 no
C(4) C(3) H(3) 24.2(2) 1_555 1_555 1_555 no
H(2) C(3) H(3) 164.9(2) 1_555 1_555 1_555 no
N(1) C(4) C(2) 60.4(1) 1_555 1_555 1_555 yes
N(1) C(4) C(3) 92.0(2) 1_555 1_555 1_555 yes
N(1) C(4) C(5) 27.7(2) 1_555 1_555 1_555 yes
N(1) C(4) H(3) 147.9(3) 1_555 1_555 1_555 no
N(1) C(4) H(4) 52.3(1) 1_555 1_555 1_555 no
C(2) C(4) C(3) 31.7(2) 1_555 1_555 1_555 yes
C(2) C(4) C(5) 88.1(3) 1_555 1_555 1_555 yes
C(2) C(4) H(3) 151.7(3) 1_555 1_555 1_555 no
C(2) C(4) H(4) 112.7(2) 1_555 1_555 1_555 no
C(3) C(4) C(5) 119.7(4) 1_555 1_555 1_555 yes
C(3) C(4) H(3) 120.1(3) 1_555 1_555 1_555 no
C(3) C(4) H(4) 144.3(3) 1_555 1_555 1_555 no
C(5) C(4) H(3) 120.2(4) 1_555 1_555 1_555 no
C(5) C(4) H(4) 24.6(2) 1_555 1_555 1_555 no
H(3) C(4) H(4) 95.6(2) 1_555 1_555 1_555 no
N(1) C(5) C(1) 31.5(2) 1_555 1_555 1_555 yes
N(1) C(5) C(4) 123.4(3) 1_555 1_555 1_555 yes
N(1) C(5) H(3) 147.7(3) 1_555 1_555 1_555 no
N(1) C(5) H(4) 117.6(3) 1_555 1_555 1_555 no
C(1) C(5) C(4) 92.0(3) 1_555 1_555 1_555 yes
C(1) C(5) H(3) 116.3(2) 1_555 1_555 1_555 no
C(1) C(5) H(4) 149.0(3) 1_555 1_555 1_555 no
C(4) C(5) H(3) 24.3(2) 1_555 1_555 1_555 no
C(4) C(5) H(4) 119.0(4) 1_555 1_555 1_555 no
H(3) C(5) H(4) 94.7(3) 1_555 1_555 1_555 no
S(1) C(6) N(2) 178.0(3) 1_555 1_555 1_555 yes
N(3) C(7) C(8) 124.2(4) 1_555 1_555 1_555 yes
N(3) C(7) C(9) 93.9(3) 1_555 1_555 1_555 yes
N(3) C(7) C(11) 32.1(2) 1_555 1_555 1_555 yes
N(3) C(7) H(5) 118.3(5) 1_555 1_555 1_555 no
N(3) C(7) H(6) 149.1(3) 1_555 1_555 1_555 no
C(8) C(7) C(9) 30.3(2) 1_555 1_555 1_555 yes
C(8) C(7) C(11) 92.2(3) 1_555 1_555 1_555 yes
C(8) C(7) H(5) 117.4(5) 1_555 1_555 1_555 no
C(8) C(7) H(6) 24.9(2) 1_555 1_555 1_555 no
C(9) C(7) C(11) 61.9(2) 1_555 1_555 1_555 yes
C(9) C(7) H(5) 147.7(4) 1_555 1_555 1_555 no
C(9) C(7) H(6) 55.2(2) 1_555 1_555 1_555 no
C(11) C(7) H(5) 150.4(5) 1_555 1_555 1_555 no
C(11) C(7) H(6) 117.1(2) 1_555 1_555 1_555 no
H(5) C(7) H(6) 92.5(3) 1_555 1_555 1_555 no
N(3) C(8) C(7) 27.2(2) 1_555 1_555 1_555 yes
N(3) C(8) C(9) 92.3(3) 1_555 1_555 1_555 yes
N(3) C(8) C(10) 60.6(2) 1_555 1_555 1_555 yes
N(3) C(8) H(5) 52.7(1) 1_555 1_555 1_555 no
N(3) C(8) H(6) 146.7(3) 1_555 1_555 1_555 no
C(7) C(8) C(9) 119.5(4) 1_555 1_555 1_555 yes
C(7) C(8) C(10) 87.8(3) 1_555 1_555 1_555 yes
C(7) C(8) H(5) 25.5(2) 1_555 1_555 1_555 no
C(7) C(8) H(6) 119.5(4) 1_555 1_555 1_555 no
C(9) C(8) C(10) 31.7(2) 1_555 1_555 1_555 yes
C(9) C(8) H(5) 145.0(4) 1_555 1_555 1_555 no
C(9) C(8) H(6) 121.0(4) 1_555 1_555 1_555 no
C(10) C(8) H(5) 113.3(2) 1_555 1_555 1_555 no
C(10) C(8) H(6) 152.7(4) 1_555 1_555 1_555 no
H(5) C(8) H(6) 94.0(2) 1_555 1_555 1_555 no
C(7) C(9) C(8) 30.2(2) 1_555 1_555 1_555 yes
C(7) C(9) C(9) 152.2(4) 1_555 1_555 2_665 yes
C(7) C(9) C(10) 86.6(3) 1_555 1_555 1_555 yes
C(7) C(9) C(11) 56.2(2) 1_555 1_555 1_555 yes
C(7) C(9) H(6) 54.4(1) 1_555 1_555 1_555 no
C(7) C(9) H(7) 110.7(2) 1_555 1_555 1_555 no
C(8) C(9) C(9) 122.1(5) 1_555 1_555 2_665 yes
C(8) C(9) C(10) 116.8(4) 1_555 1_555 1_555 yes
C(8) C(9) C(11) 86.4(3) 1_555 1_555 1_555 yes
C(8) C(9) H(6) 24.3(2) 1_555 1_555 1_555 no
C(8) C(9) H(7) 140.8(3) 1_555 1_555 1_555 no
C(9) C(9) C(10) 121.2(4) 2_665 1_555 1_555 yes
C(9) C(9) C(11) 151.5(4) 2_665 1_555 1_555 yes
C(9) C(9) H(6) 97.8(3) 2_665 1_555 1_555 no
C(9) C(9) H(7) 97.1(3) 2_665 1_555 1_555 no
C(10) C(9) C(11) 30.4(2) 1_555 1_555 1_555 yes
C(10) C(9) H(6) 141.0(3) 1_555 1_555 1_555 no
C(10) C(9) H(7) 24.1(2) 1_555 1_555 1_555 no
C(11) C(9) H(6) 110.7(2) 1_555 1_555 1_555 no
C(11) C(9) H(7) 54.4(1) 1_555 1_555 1_555 no
H(6) C(9) H(7) 165.1(2) 1_555 1_555 1_555 no
C(8) C(10) C(9) 31.5(2) 1_555 1_555 1_555 yes
C(8) C(10) C(11) 87.4(3) 1_555 1_555 1_555 yes
C(8) C(10) H(7) 151.9(4) 1_555 1_555 1_555 no
C(8) C(10) H(8) 112.9(2) 1_555 1_555 1_555 no
C(9) C(10) C(11) 118.9(4) 1_555 1_555 1_555 yes
C(9) C(10) H(7) 120.4(4) 1_555 1_555 1_555 no
C(9) C(10) H(8) 144.4(3) 1_555 1_555 1_555 no
C(11) C(10) H(7) 120.6(4) 1_555 1_555 1_555 no
C(11) C(10) H(8) 25.5(2) 1_555 1_555 1_555 no
H(7) C(10) H(8) 95.1(3) 1_555 1_555 1_555 no
N(3) C(11) C(7) 31.7(2) 1_555 1_555 1_555 yes
N(3) C(11) C(9) 93.6(3) 1_555 1_555 1_555 yes
N(3) C(11) C(10) 124.3(4) 1_555 1_555 1_555 yes
N(3) C(11) H(7) 148.5(4) 1_555 1_555 1_555 no
N(3) C(11) H(8) 118.0(5) 1_555 1_555 1_555 no
C(7) C(11) C(9) 61.9(2) 1_555 1_555 1_555 yes
C(7) C(11) C(10) 92.6(3) 1_555 1_555 1_555 yes
C(7) C(11) H(7) 116.8(3) 1_555 1_555 1_555 no
C(7) C(11) H(8) 149.7(4) 1_555 1_555 1_555 no
C(9) C(11) C(10) 30.7(2) 1_555 1_555 1_555 yes
C(9) C(11) H(7) 54.9(2) 1_555 1_555 1_555 no
C(9) C(11) H(8) 148.3(4) 1_555 1_555 1_555 no
C(10) C(11) H(7) 24.2(2) 1_555 1_555 1_555 no
C(10) C(11) H(8) 117.6(4) 1_555 1_555 1_555 no
H(7) C(11) H(8) 93.4(3) 1_555 1_555 1_555 no

loop_
_geom_bond_atom_site_label_1
_geom_bond_atom_site_label_2
_geom_bond_distance
_geom_bond_site_symmetry_1
_geom_bond_site_symmetry_2
_geom_bond_publ_flag
Fe(1) O(1) 2.135(3) 1_555 1_555 yes
Fe(1) O(1) 2.135(3) 1_555 2_555 yes
Fe(1) N(1) 2.216(2) 1_555 1_555 yes
Fe(1) N(1) 2.216(2) 1_555 2_555 yes
Fe(1) N(2) 2.134(3) 1_555 1_555 yes
Fe(1) N(2) 2.134(3) 1_555 2_555 yes
S(1) C(6) 1.638(4) 1_555 1_555 yes
N(1) C(1) 1.328(4) 1_555 1_555 yes
N(1) C(2) 2.390(4) 1_555 1_555 yes
N(1) C(4) 2.392(4) 1_555 1_555 yes
N(1) C(5) 1.333(5) 1_555 1_555 yes
N(2) C(6) 1.146(5) 1_555 1_555 yes
N(3) C(7) 1.324(6) 1_555 1_555 yes
N(3) C(8) 2.395(6) 1_555 1_555 yes
N(3) C(11) 1.337(5) 1_555 1_555 yes
C(1) C(2) 1.385(4) 1_555 1_555 yes
C(1) C(3) 2.398(4) 1_555 1_555 yes
C(1) C(5) 2.269(6) 1_555 1_555 yes
C(2) C(3) 1.385(5) 1_555 1_555 yes
C(2) C(4) 2.363(6) 1_555 1_555 yes
C(3) C(3) 1.492(6) 1_555 2_666 yes
C(3) C(4) 1.395(5) 1_555 1_555 yes
C(4) C(5) 1.383(4) 1_555 1_555 yes
C(7) C(8) 1.386(7) 1_555 1_555 yes
C(7) C(9) 2.398(6) 1_555 1_555 yes
C(7) C(11) 2.260(6) 1_555 1_555 yes
C(8) C(9) 1.390(5) 1_555 1_555 yes
C(8) C(10) 2.375(5) 1_555 1_555 yes
C(9) C(9) 1.496(8) 1_555 2_665 yes
C(9) C(10) 1.399(6) 1_555 1_555 yes
C(9) C(11) 2.397(7) 1_555 1_555 yes
C(10) C(11) 1.385(7) 1_555 1_555 yes

loop_
_geom_contact_atom_site_label_1
_geom_contact_atom_site_label_2
_geom_contact_distance
_geom_contact_site_symmetry_1
_geom_contact_site_symmetry_2
S(1) O(1) 3.278(3) 1_555 1_556
O(1) N(3) 2.725(5) 1_555 2_655
O(1) C(7) 3.489(5) 1_555 1_555
O(1) C(11) 3.588(6) 1_555 2_655
N(1) C(8) 3.580(6) 1_555 1_555
C(2) C(9) 3.432(6) 1_555 2_665
C(2) C(9) 3.516(6) 1_555 1_555
C(3) C(9) 3.490(5) 1_555 1_555
C(3) C(10) 3.553(6) 1_555 1_555
C(3) C(10) 3.585(6) 1_555 2_666
C(5) C(7) 3.572(7) 1_555 1_555
